data_4341361
loop_
_publ_author_name
'Mishra, Shashank'
'Jeanneau, Erwann'
'Ledoux, Gilles'
'Daniele, St\'ephane'

_publ_section_title
;
 Novel barium-organic incorporated iodometalates: do they have template
 properties for constructing rare heterotrimetallic hybrids?
;
_journal_issue 21
_journal_name_full 'Inorganic chemistry'
_journal_page_first 11721
_journal_page_last 11731
_journal_paper_doi 10.1021/ic501963y
_journal_volume 53
_journal_year 2014
_chemical_formula_moiety 'C40 H88 Ag4 Ba2 I8 O20'
_chemical_formula_sum 'C40 H88 Ag4 Ba2 I8 O20'
_chemical_formula_weight 2610.52
_space_group_IT_number 14
_symmetry_cell_setting monoclinic
_symmetry_space_group_name_Hall '-P 2ybc'
_symmetry_space_group_name_H-M 'P 1 21/c 1'
_atom_sites_solution_hydrogens difmap
_atom_sites_solution_primary direct
_cell_angle_alpha 90
_cell_angle_beta 93.897(4)
_cell_angle_gamma 90
_cell_formula_units_Z 4
_cell_length_a 17.2402(8)
_cell_length_b 18.8590(10)
_cell_length_c 22.5040(10)
_cell_measurement_reflns_used 22878
_cell_measurement_temperature 150
_cell_measurement_theta_max 29.4550
_cell_measurement_theta_min 3.7920
_cell_volume 7299.9(6)
_computing_cell_refinement
;
CrysAlisPro, Agilent Technologies,
Version 1.171.36.28 (release 01-02-2013 CrysAlis171 .NET)
(compiled Feb  1 2013,16:14:44)
;
_computing_data_collection
;
CrysAlisPro, Agilent Technologies,
Version 1.171.36.28 (release 01-02-2013 CrysAlis171 .NET)
(compiled Feb  1 2013,16:14:44)
;
_computing_data_reduction
;
CrysAlisPro, Agilent Technologies,
Version 1.171.36.28 (release 01-02-2013 CrysAlis171 .NET)
(compiled Feb  1 2013,16:14:44)
;
_computing_molecular_graphics 'CAMERON (Watkin et al., 1996)'
_computing_publication_material 'CRYSTALS (Betteridge et al., 2003)'
_computing_structure_refinement 'CRYSTALS (Betteridge et al., 2003)'
_computing_structure_solution 'SIR97 (Altomare et al., 1999)'
_diffrn_ambient_temperature 150
_diffrn_detector_area_resol_mean 10.4678
_diffrn_measured_fraction_theta_full 0.999
_diffrn_measured_fraction_theta_max 0.892
_diffrn_measurement_device_type 'Xcalibur, Atlas, Gemini ultra'
_diffrn_measurement_method \w
_diffrn_radiation_monochromator graphite
_diffrn_radiation_source 'Enhance (Mo) X-ray Source'
_diffrn_radiation_type 'Mo K\a'
_diffrn_radiation_wavelength 0.7107
_diffrn_reflns_av_R_equivalents 0.095
_diffrn_reflns_limit_h_max 22
_diffrn_reflns_limit_h_min -22
_diffrn_reflns_limit_k_max 24
_diffrn_reflns_limit_k_min -26
_diffrn_reflns_limit_l_max 30
_diffrn_reflns_limit_l_min -29
_diffrn_reflns_number 79199
_diffrn_reflns_theta_full 26.644
_diffrn_reflns_theta_max 29.561
_diffrn_reflns_theta_min 2.884
_diffrn_standards_number 0
_exptl_absorpt_coefficient_mu 5.553
_exptl_absorpt_correction_T_max 0.731
_exptl_absorpt_correction_T_min 0.313
_exptl_absorpt_correction_type analytical
_exptl_absorpt_process_details
;
CrysAlisPro, Agilent Technologies,
Version 1.171.36.28 (release 01-02-2013 CrysAlis171 .NET)
(compiled Feb  1 2013,16:14:44)
Analytical numeric absorption correction using a multifaceted crystal
            model based on expressions derived by R.C. Clark & J.S. Reid.
(Clark, R. C. & Reid, J. S. (1995). Acta Cryst. A51, 887-897)
;
_exptl_crystal_colour colorless
_exptl_crystal_density_diffrn 2.375
_exptl_crystal_density_method 'not measured'
_exptl_crystal_description needle
_exptl_crystal_F_000 4848
_exptl_crystal_size_max 0.371
_exptl_crystal_size_mid 0.147
_exptl_crystal_size_min 0.058
_refine_diff_density_max 3.94
_refine_diff_density_min -4.59
_refine_ls_extinction_method None
_refine_ls_goodness_of_fit_ref 0.9432
_refine_ls_hydrogen_treatment constr
_refine_ls_matrix_type full
_refine_ls_number_parameters 667
_refine_ls_number_reflns 18218
_refine_ls_number_restraints 339
_refine_ls_R_factor_all 0.0957
_refine_ls_R_factor_gt 0.0668
_refine_ls_shift/su_max 0.0009862
_refine_ls_shift/su_mean 0.0000310
_refine_ls_structure_factor_coef Fsqd
_refine_ls_weighting_details
;
 Method, part 1, Chebychev polynomial, (Watkin, 1994, Prince, 1982) 
 [weight] = 1.0/[A~0~*T~0~(x)+A~1~*T~1~(x) ... +A~n-1~]*T~n-1~(x)] 
 where A~i~ are the Chebychev coefficients listed below and x= Fcalc/Fmax 
 Method = Robust Weighting (Prince, 1982) 
 W = [weight] * [1-(deltaF/6*sigmaF)^2^]^2^ 
 A~i~ are: 
 824. 0.114E+04 551. 120. 
;
_refine_ls_weighting_scheme calc
_refine_ls_wR_factor_all 0.1312
_refine_ls_wR_factor_gt 0.1117
_refine_ls_wR_factor_ref 0.1312
_reflns_limit_h_max 21
_reflns_limit_h_min -22
_reflns_limit_k_max 26
_reflns_limit_k_min 0
_reflns_limit_l_max 30
_reflns_limit_l_min 0
_reflns_number_gt 13224
_reflns_number_total 18257
_reflns_threshold_expression I>2.0\s(I)
_oxford_diffrn_Wilson_B_factor 2.35
_oxford_diffrn_Wilson_scale 4.68
_oxford_refine_ls_r_factor_ref 0.0957
_oxford_refine_ls_scale 0.5156(4)
_oxford_reflns_number_all 18218
_oxford_reflns_threshold_expression_ref I>-10.0\s(I)
_cod_data_source_file ic501963y_si_010.cif
_cod_data_source_block 1
_cod_depositor_comments 'Adding full bibliography for 4341352--4341362.cif.'
_cod_original_sg_symbol_H-M 'P 21/c '
_cod_database_code 4341361

loop_
_symmetry_equiv_pos_as_xyz
x,y,z
-x,-y,-z
x,-y+1/2,z+1/2
-x,y+1/2,-z+1/2

loop_
_atom_site_label
_atom_site_type_symbol
_atom_site_fract_x
_atom_site_fract_y
_atom_site_fract_z
_atom_site_U_iso_or_equiv
_atom_site_occupancy
_atom_site_adp_type
_atom_site_refinement_flags_posn
_atom_site_refinement_flags_adp
O1 O 0.3745(6) 0.8968(5) 0.4598(5) 0.0415 1.0000 Uani . U
O2 O 0.3995(7) 0.8143(6) 0.3587(5) 0.0440 1.0000 Uani . U
O3 O 0.4178(6) 0.6740(5) 0.3717(4) 0.0374 1.0000 Uani . U
O4 O 0.3761(6) 0.5965(5) 0.4687(4) 0.0339 1.0000 Uani . U
O5 O 0.2742(7) 0.6550(6) 0.5436(5) 0.0455 1.0000 Uani . U
O6 O 0.2130(7) 0.6712(6) 0.3989(5) 0.0428 1.0000 Uani . U
O7 O 0.2117(6) 0.8164(5) 0.3954(5) 0.0395 1.0000 Uani . U
O8 O 0.2255(7) 0.8391(6) 0.5178(6) 0.0500 1.0000 Uani . U
O9 O 0.3711(7) 0.8008(6) 0.5747(5) 0.0497 1.0000 Uani . U
O10 O 0.4840(6) 0.7391(7) 0.5172(4) 0.0424 1.0000 Uani . U
O11 O -0.2197(8) 0.7867(7) 0.5434(5) 0.0580 1.0000 Uani . U
O12 O -0.1886(7) 0.8811(6) 0.6379(6) 0.0602 1.0000 Uani . U
O13 O -0.0351(5) 0.8739(5) 0.6759(4) 0.0290 1.0000 Uani . U
O14 O 0.0388(5) 0.7477(5) 0.7062(4) 0.0250 1.0000 Uani . U
O15 O -0.0442(5) 0.6244(5) 0.6961(4) 0.0254 1.0000 Uani . U
O16 O -0.1321(5) 0.7553(6) 0.7759(4) 0.0330 1.0000 Uani . U
O17 O -0.2642(6) 0.7450(6) 0.6982(4) 0.0390 1.0000 Uani . U
O18 O -0.2274(6) 0.6316(5) 0.6277(4) 0.0339 1.0000 Uani . U
O19 O -0.1074(5) 0.6438(5) 0.5556(4) 0.0294 1.0000 Uani . U
O20 O -0.0155(6) 0.7594(5) 0.5590(4) 0.0312 1.0000 Uani . U
C1 C 0.4368(11) 0.9284(10) 0.4943(9) 0.0577 1.0000 Uani . U
C2 C 0.3686(9) 0.9242(8) 0.4006(7) 0.0456 1.0000 Uani D U
C3 C 0.4192(9) 0.8881(8) 0.3592(7) 0.0434 1.0000 Uani D U
C4 C 0.4415(11) 0.7767(7) 0.3167(7) 0.0493 1.0000 Uani D U
C5 C 0.4197(11) 0.7004(7) 0.3143(7) 0.0464 1.0000 Uani D U
C6 C 0.4247(10) 0.5985(8) 0.3736(6) 0.0384 1.0000 Uani . U
C7 C 0.4354(10) 0.5715(8) 0.4373(7) 0.0439 1.0000 Uani . U
C8 C 0.3837(11) 0.5762(9) 0.5307(7) 0.0470 1.0000 Uani . U
C9 C 0.3071(11) 0.5858(9) 0.5589(8) 0.0493 1.0000 Uani . U
C10 C 0.2045(11) 0.6624(9) 0.5672(8) 0.0487 1.0000 Uani . U
C11 C 0.1871(11) 0.6026(9) 0.4109(8) 0.0523 1.0000 Uani . U
C12 C 0.1577(11) 0.7060(9) 0.3578(8) 0.0517 1.0000 Uani . U
C13 C 0.1888(11) 0.7774(9) 0.3434(8) 0.0490 1.0000 Uani . U
C14 C 0.1522(10) 0.8498(10) 0.4245(8) 0.0504 1.0000 Uani . U
C15 C 0.1866(11) 0.8892(9) 0.4772(8) 0.0527 1.0000 Uani . U
C16 C 0.2599(11) 0.8735(10) 0.5699(9) 0.0562 1.0000 Uani . U
C17 C 0.3117(11) 0.8249(10) 0.6070(8) 0.0520 1.0000 Uani . U
C18 C 0.4270(8) 0.7562(10) 0.6094(6) 0.0402 1.0000 Uani . U
C19 C 0.5007(9) 0.7550(10) 0.5786(6) 0.0423 1.0000 Uani . U
C20 C 0.5507(11) 0.7420(12) 0.4840(8) 0.0583 1.0000 Uani . U
C21 C -0.2108(11) 0.7704(10) 0.4828(8) 0.0567 1.0000 Uani . U
C22 C -0.2510(12) 0.8587(11) 0.5449(8) 0.0678 1.0000 Uani D U
C23 C -0.2604(11) 0.8823(11) 0.6069(8) 0.0654 1.0000 Uani D U
C24 C -0.1395(9) 0.9437(8) 0.6387(7) 0.0412 1.0000 Uani . U
C25 C -0.0786(8) 0.9355(7) 0.6885(6) 0.0325 1.0000 Uani . U
C26 C 0.0387(8) 0.8728(7) 0.7099(6) 0.0294 1.0000 Uani . U
C27 C 0.0825(7) 0.8088(7) 0.6923(6) 0.0266 1.0000 Uani . U
C28 C 0.0777(7) 0.6833(7) 0.6910(6) 0.0297 1.0000 Uani . U
C29 C 0.0356(8) 0.6219(7) 0.7177(6) 0.0275 1.0000 Uani . U
C30 C -0.0856(9) 0.5678(8) 0.7213(7) 0.0379 1.0000 Uani . U
C31 C -0.0732(9) 0.7366(9) 0.8200(6) 0.0398 1.0000 Uani . U
C32 C -0.2072(8) 0.7612(9) 0.7997(6) 0.0394 1.0000 Uani . U
C33 C -0.2627(9) 0.7870(9) 0.7528(7) 0.0414 1.0000 Uani . U
C34 C -0.3004(9) 0.6780(9) 0.7057(7) 0.0403 1.0000 Uani . U
C35 C -0.3045(10) 0.6410(9) 0.6450(7) 0.0452 1.0000 Uani . U
C36 C -0.2296(9) 0.5934(8) 0.5722(7) 0.0372 1.0000 Uani . U
C37 C -0.1465(9) 0.5777(7) 0.5599(7) 0.0357 1.0000 Uani . U
C38 C -0.0279(9) 0.6360(8) 0.5401(6) 0.0360 1.0000 Uani . U
C39 C -0.0056(9) 0.7057(8) 0.5157(6) 0.0361 1.0000 Uani . U
C40 C 0.0019(12) 0.8278(9) 0.5358(8) 0.0528 1.0000 Uani . .
I1 I 0.05591(7) 1.05686(6) 0.11920(5) 0.0438 1.0000 Uani . .
I2 I 0.24955(6) 0.94156(5) 0.24343(4) 0.0365 1.0000 Uani . .
I3 I 0.33471(6) 1.10530(5) 0.10892(5) 0.0395 1.0000 Uani . .
I4 I 0.46559(6) 1.08787(5) 0.31113(4) 0.0318 1.0000 Uani . .
I5 I 0.50123(5) 0.91992(4) 0.18699(4) 0.0260 1.0000 Uani . .
I6 I 0.64810(6) 0.90088(7) 0.37913(5) 0.0502 1.0000 Uani . .
I7 I 0.73706(5) 1.05020(5) 0.25540(4) 0.0333 1.0000 Uani . .
I8 I 0.92619(6) 0.96514(5) 0.41266(5) 0.0393 1.0000 Uani . .
Ag1 Ag 0.20843(7) 1.03991(6) 0.15389(5) 0.0400 1.0000 Uani . .
Ag2 Ag 0.38403(6) 1.02134(6) 0.21165(5) 0.0319 1.0000 Uani . .
Ag3 Ag 0.58692(7) 0.99181(6) 0.28402(5) 0.0347 1.0000 Uani . .
Ag4 Ag 0.78503(7) 0.96572(6) 0.35450(5) 0.0374 1.0000 Uani . .
Ba1 Ba 0.33827(4) 0.74795(4) 0.45908(3) 0.0197 1.0000 Uani . .
Ba2 Ba -0.12048(4) 0.74580(4) 0.64909(3) 0.0193 1.0000 Uani . .
H351 H -0.3339 0.6701 0.6158 0.0538 1.0000 Uiso R .
H352 H -0.3298 0.5952 0.6481 0.0539 1.0000 Uiso R .
H341 H -0.3526 0.6847 0.7190 0.0481 1.0000 Uiso R .
H342 H -0.2699 0.6500 0.7351 0.0481 1.0000 Uiso R .
H361 H -0.2538 0.6221 0.5403 0.0450 1.0000 Uiso R .
H362 H -0.2585 0.5495 0.5751 0.0450 1.0000 Uiso R .
H371 H -0.1218 0.5501 0.5923 0.0430 1.0000 Uiso R .
H372 H -0.1446 0.5516 0.5229 0.0430 1.0000 Uiso R .
H381 H 0.0054 0.6243 0.5751 0.0430 1.0000 Uiso R .
H382 H -0.0237 0.5992 0.5102 0.0431 1.0000 Uiso R .
H391 H 0.0481 0.7043 0.5060 0.0431 1.0000 Uiso R .
H392 H -0.0380 0.7161 0.4800 0.0431 1.0000 Uiso R .
H322 H -0.2044 0.7941 0.8330 0.0480 1.0000 Uiso R .
H321 H -0.2233 0.7150 0.8133 0.0480 1.0000 Uiso R .
H313 H -0.0249 0.7317 0.8018 0.0601 1.0000 Uiso R .
H311 H -0.0678 0.7728 0.8500 0.0601 1.0000 Uiso R .
H312 H -0.0858 0.6925 0.8382 0.0599 1.0000 Uiso R .
H282 H 0.1315 0.6847 0.7074 0.0360 1.0000 Uiso R .
H281 H 0.0763 0.6786 0.6480 0.0360 1.0000 Uiso R .
H291 H 0.0399 0.6255 0.7607 0.0331 1.0000 Uiso R .
H292 H 0.0586 0.5774 0.7062 0.0329 1.0000 Uiso R .
H302 H -0.1401 0.5724 0.7098 0.0570 1.0000 Uiso R .
H303 H -0.0779 0.5693 0.7640 0.0569 1.0000 Uiso R .
H301 H -0.0670 0.5234 0.7069 0.0569 1.0000 Uiso R .
H272 H 0.1325 0.8073 0.7147 0.0319 1.0000 Uiso R .
H271 H 0.0898 0.8097 0.6500 0.0320 1.0000 Uiso R .
H261 H 0.0304 0.8707 0.7521 0.0350 1.0000 Uiso R .
H262 H 0.0681 0.9153 0.7019 0.0350 1.0000 Uiso R .
H252 H -0.1019 0.9301 0.7263 0.0390 1.0000 Uiso R .
H251 H -0.0452 0.9766 0.6905 0.0390 1.0000 Uiso R .
H213 H -0.1831 0.7266 0.4802 0.0849 1.0000 Uiso R .
H211 H -0.1821 0.8074 0.4650 0.0850 1.0000 Uiso R .
H212 H -0.2607 0.7660 0.4615 0.0850 1.0000 Uiso R .
H71 H 0.4851 0.5879 0.4557 0.0530 1.0000 Uiso R .
H72 H 0.4340 0.5199 0.4372 0.0530 1.0000 Uiso R .
H61 H 0.4687 0.5841 0.3519 0.0469 1.0000 Uiso R .
H62 H 0.3774 0.5779 0.3551 0.0471 1.0000 Uiso R .
H51 H 0.4580 0.6747 0.2931 0.0560 1.0000 Uiso R .
H52 H 0.3689 0.6955 0.2933 0.0560 1.0000 Uiso R .
H81 H 0.4233 0.6055 0.5517 0.0560 1.0000 Uiso R .
H82 H 0.3994 0.5267 0.5335 0.0561 1.0000 Uiso R .
H92 H 0.3162 0.5820 0.6018 0.0590 1.0000 Uiso R .
H91 H 0.2710 0.5493 0.5442 0.0590 1.0000 Uiso R .
H102 H 0.1802 0.7056 0.5531 0.0730 1.0000 Uiso R .
H101 H 0.2124 0.6635 0.6099 0.0731 1.0000 Uiso R .
H103 H 0.1721 0.6227 0.5554 0.0731 1.0000 Uiso R .
H13 H 0.4333 0.9152 0.5354 0.0881 1.0000 Uiso R .
H12 H 0.4334 0.9792 0.4905 0.0881 1.0000 Uiso R .
H11 H 0.4855 0.9120 0.4804 0.0880 1.0000 Uiso R .
H192 H 0.5258 0.8009 0.5820 0.0509 1.0000 Uiso R .
H191 H 0.5349 0.7191 0.5964 0.0508 1.0000 Uiso R .
H203 H 0.5356 0.7363 0.4425 0.0880 1.0000 Uiso R .
H202 H 0.5763 0.7869 0.4901 0.0881 1.0000 Uiso R .
H201 H 0.5862 0.7049 0.4965 0.0880 1.0000 Uiso R .
H182 H 0.4360 0.7749 0.6494 0.0480 1.0000 Uiso R .
H181 H 0.4056 0.7086 0.6108 0.0482 1.0000 Uiso R .
H172 H 0.3336 0.8503 0.6417 0.0631 1.0000 Uiso R .
H171 H 0.2812 0.7848 0.6195 0.0631 1.0000 Uiso R .
H152 H 0.1460 0.9138 0.4968 0.0630 1.0000 Uiso R .
H151 H 0.2240 0.9235 0.4641 0.0630 1.0000 Uiso R .
H141 H 0.1256 0.8830 0.3974 0.0610 1.0000 Uiso R .
H142 H 0.1160 0.8144 0.4373 0.0610 1.0000 Uiso R .
H132 H 0.1483 0.8036 0.3206 0.0590 1.0000 Uiso R .
H131 H 0.2334 0.7711 0.3199 0.0591 1.0000 Uiso R .
H122 H 0.1090 0.7119 0.3762 0.0620 1.0000 Uiso R .
H121 H 0.1495 0.6779 0.3217 0.0620 1.0000 Uiso R .
H331 H -0.3142 0.7857 0.7679 0.0500 1.0000 Uiso R .
H332 H -0.2492 0.8355 0.7434 0.0500 1.0000 Uiso R .
H241 H -0.1706 0.9856 0.6444 0.0501 1.0000 Uiso R .
H242 H -0.1152 0.9476 0.6014 0.0500 1.0000 Uiso R .
H41 H 0.4965 0.7801 0.3279 0.0600 1.0000 Uiso R .
H42 H 0.4311 0.7972 0.2776 0.0599 1.0000 Uiso R .
H112 H 0.2236 0.5799 0.4392 0.0790 1.0000 Uiso R .
H113 H 0.1373 0.6057 0.4277 0.0790 1.0000 Uiso R .
H111 H 0.1823 0.5754 0.3749 0.0790 1.0000 Uiso R .
H403 H -0.0049 0.8633 0.5656 0.0789 1.0000 Uiso R .
H402 H 0.0549 0.8287 0.5247 0.0789 1.0000 Uiso R .
H401 H -0.0322 0.8373 0.5013 0.0790 1.0000 Uiso R .
H221 H -0.2164 0.8912 0.5260 0.0820 1.0000 Uiso R .
H222 H -0.3023 0.8591 0.5235 0.0819 1.0000 Uiso R .
H232 H -0.2792 0.9309 0.6047 0.0801 1.0000 Uiso R .
H231 H -0.2978 0.8522 0.6256 0.0800 1.0000 Uiso R .
H32 H 0.4730 0.8943 0.3739 0.0520 1.0000 Uiso R .
H31 H 0.4115 0.9084 0.3196 0.0520 1.0000 Uiso R .
H21 H 0.3823 0.9742 0.4021 0.0550 1.0000 Uiso R .
H22 H 0.3155 0.9187 0.3842 0.0550 1.0000 Uiso R .
H161 H 0.2897 0.9127 0.5579 0.0676 1.0000 Uiso R .
H162 H 0.2197 0.8899 0.5933 0.0676 1.0000 Uiso R .

loop_
_atom_site_aniso_label
_atom_site_aniso_U_11
_atom_site_aniso_U_22
_atom_site_aniso_U_33
_atom_site_aniso_U_23
_atom_site_aniso_U_13
_atom_site_aniso_U_12
O1 0.048(5) 0.026(4) 0.051(6) 0.005(4) 0.009(5) -0.012(4)
O2 0.056(5) 0.032(5) 0.047(5) 0.013(4) 0.028(4) 0.004(4)
O3 0.050(5) 0.032(4) 0.033(4) -0.009(4) 0.027(4) -0.003(4)
O4 0.049(5) 0.023(4) 0.030(4) 0.003(3) 0.002(4) 0.016(4)
O5 0.062(6) 0.033(5) 0.045(5) 0.005(4) 0.026(5) 0.004(4)
O6 0.058(6) 0.031(5) 0.039(5) -0.002(4) 0.002(4) -0.008(4)
O7 0.047(5) 0.033(5) 0.039(5) 0.004(4) 0.006(4) 0.005(4)
O8 0.052(6) 0.038(5) 0.062(6) 0.002(5) 0.021(5) 0.010(4)
O9 0.053(6) 0.049(5) 0.048(5) -0.010(5) 0.008(5) 0.008(5)
O10 0.029(4) 0.067(6) 0.032(4) -0.008(4) 0.007(4) 0.006(4)
O11 0.062(6) 0.062(6) 0.047(5) -0.005(5) -0.017(5) 0.025(5)
O12 0.038(5) 0.046(6) 0.093(7) -0.017(5) -0.022(5) 0.020(5)
O13 0.034(4) 0.020(4) 0.034(4) -0.003(3) 0.006(4) -0.002(3)
O14 0.019(4) 0.024(4) 0.032(4) 0.001(3) 0.006(3) 0.000(3)
O15 0.020(4) 0.023(4) 0.034(4) 0.004(3) 0.001(3) 0.005(3)
O16 0.033(4) 0.034(4) 0.033(4) -0.001(4) 0.013(4) 0.003(4)
O17 0.039(5) 0.041(5) 0.038(4) -0.007(4) 0.011(4) -0.003(4)
O18 0.035(5) 0.032(4) 0.035(5) -0.004(4) 0.003(4) -0.011(4)
O19 0.033(4) 0.022(4) 0.034(4) -0.004(3) 0.006(4) 0.000(3)
O20 0.040(5) 0.030(4) 0.026(4) 0.003(4) 0.014(4) -0.001(4)
C1 0.065(8) 0.041(7) 0.067(8) -0.005(7) 0.007(7) -0.007(7)
C2 0.049(6) 0.031(6) 0.059(7) 0.009(5) 0.019(6) -0.006(5)
C3 0.047(6) 0.032(6) 0.053(6) 0.018(5) 0.015(5) 0.000(5)
C4 0.066(7) 0.045(6) 0.039(6) 0.005(5) 0.022(6) -0.007(6)
C5 0.062(7) 0.045(6) 0.036(6) -0.002(5) 0.023(5) 0.005(6)
C6 0.053(6) 0.030(5) 0.034(5) -0.012(5) 0.013(5) 0.006(5)
C7 0.061(7) 0.031(6) 0.040(6) -0.007(5) 0.005(5) 0.012(5)
C8 0.068(7) 0.031(6) 0.041(6) 0.008(5) 0.000(6) 0.007(6)
C9 0.065(7) 0.036(6) 0.049(6) 0.010(5) 0.016(6) 0.001(6)
C10 0.061(7) 0.039(6) 0.048(6) 0.002(5) 0.017(6) -0.002(6)
C11 0.059(7) 0.047(6) 0.050(6) 0.001(6) -0.003(6) -0.011(6)
C12 0.063(7) 0.046(6) 0.045(6) 0.004(6) -0.002(6) -0.009(6)
C13 0.053(7) 0.046(6) 0.047(6) 0.007(5) -0.006(6) 0.006(6)
C14 0.046(6) 0.047(6) 0.059(7) 0.009(6) 0.007(6) 0.012(6)
C15 0.054(7) 0.040(6) 0.066(7) -0.001(6) 0.021(6) 0.009(6)
C16 0.059(7) 0.048(6) 0.062(7) -0.011(6) 0.011(6) 0.009(6)
C17 0.058(7) 0.055(7) 0.044(6) -0.014(6) 0.011(6) 0.003(6)
C18 0.036(6) 0.053(6) 0.033(5) -0.010(5) 0.006(5) 0.005(5)
C19 0.041(7) 0.053(7) 0.033(6) -0.008(6) 0.004(5) 0.004(6)
C20 0.067(9) 0.062(8) 0.046(7) -0.010(7) 0.000(7) 0.010(8)
C21 0.054(7) 0.059(7) 0.055(7) -0.003(6) -0.014(6) 0.023(6)
C22 0.055(7) 0.067(7) 0.078(8) -0.007(7) -0.022(6) 0.028(6)
C23 0.053(7) 0.050(6) 0.091(8) -0.012(6) -0.014(6) 0.023(6)
C24 0.038(6) 0.028(5) 0.057(6) -0.006(5) 0.002(5) 0.013(5)
C25 0.038(5) 0.023(5) 0.038(5) -0.005(4) 0.004(5) 0.000(4)
C26 0.028(5) 0.024(5) 0.036(5) -0.001(4) -0.001(4) -0.006(4)
C27 0.015(4) 0.031(5) 0.033(5) 0.001(4) 0.000(4) -0.004(4)
C28 0.018(5) 0.034(5) 0.037(5) -0.003(5) -0.001(4) 0.004(4)
C29 0.029(6) 0.023(5) 0.029(6) 0.001(5) -0.008(5) 0.004(5)
C30 0.046(7) 0.029(6) 0.039(6) 0.006(5) 0.008(6) -0.002(5)
C31 0.041(6) 0.043(6) 0.037(5) -0.002(5) 0.014(5) 0.004(5)
C32 0.038(6) 0.047(6) 0.036(5) -0.006(5) 0.021(5) -0.001(5)
C33 0.040(6) 0.047(6) 0.040(6) -0.011(5) 0.017(5) 0.004(5)
C34 0.033(6) 0.045(6) 0.044(6) -0.009(5) 0.015(5) -0.007(5)
C35 0.048(6) 0.041(6) 0.046(6) -0.010(5) 0.006(5) -0.013(5)
C36 0.044(6) 0.028(5) 0.039(6) -0.008(5) 0.004(5) -0.011(5)
C37 0.047(6) 0.024(5) 0.036(5) -0.006(5) 0.005(5) -0.002(5)
C38 0.048(6) 0.031(5) 0.030(5) -0.007(5) 0.012(5) 0.003(5)
C39 0.046(7) 0.039(6) 0.024(6) -0.002(5) 0.008(5) -0.005(6)
C40 0.078(13) 0.042(9) 0.042(9) 0.004(7) 0.028(9) -0.015(9)
I1 0.0500(6) 0.0440(6) 0.0364(5) 0.0124(4) -0.0036(4) -0.0058(5)
I2 0.0321(5) 0.0386(5) 0.0387(5) 0.0067(4) 0.0024(4) -0.0082(4)
I3 0.0424(5) 0.0367(5) 0.0408(5) 0.0138(4) 0.0140(4) 0.0059(4)
I4 0.0388(5) 0.0241(4) 0.0330(5) -0.0074(3) 0.0060(4) -0.0049(4)
I5 0.0298(4) 0.0214(4) 0.0270(4) -0.0030(3) 0.0037(3) 0.0008(3)
I6 0.0368(5) 0.0596(7) 0.0541(7) 0.0319(6) 0.0015(5) -0.0008(5)
I7 0.0318(5) 0.0351(5) 0.0333(5) 0.0061(4) 0.0034(4) -0.0014(4)
I8 0.0436(6) 0.0332(5) 0.0403(5) 0.0052(4) -0.0044(4) -0.0012(4)
Ag1 0.0474(7) 0.0333(6) 0.0407(6) -0.0028(5) 0.0118(5) -0.0029(5)
Ag2 0.0324(5) 0.0280(5) 0.0352(6) -0.0012(4) 0.0027(4) -0.0003(4)
Ag3 0.0350(6) 0.0344(6) 0.0342(6) 0.0018(4) -0.0009(4) -0.0014(4)
Ag4 0.0397(6) 0.0338(6) 0.0386(6) -0.0046(5) 0.0024(5) 0.0037(5)
Ba1 0.0258(3) 0.0141(3) 0.0198(3) 0.0000(3) 0.0051(3) 0.0008(3)
Ba2 0.0222(3) 0.0152(3) 0.0208(3) 0.0005(3) 0.0031(2) 0.0001(3)

loop_
_atom_type_symbol
_atom_type_scat_dispersion_real
_atom_type_scat_dispersion_imag
_atom_type_scat_Cromer_Mann_a1
_atom_type_scat_Cromer_Mann_b1
_atom_type_scat_Cromer_Mann_a2
_atom_type_scat_Cromer_Mann_b2
_atom_type_scat_Cromer_Mann_a3
_atom_type_scat_Cromer_Mann_b3
_atom_type_scat_Cromer_Mann_a4
_atom_type_scat_Cromer_Mann_b4
_atom_type_scat_Cromer_Mann_c
_atom_type_scat_source
C 0.0033 0.0016 2.3100 20.8439 1.0200 10.2075 1.5886 0.5687 0.8650 51.6512 0.2156 'International Tables Vol C 4.2.6.8 and 6.1.1.4'
H 0.0000 0.0000 0.4930 10.5109 0.3229 26.1257 0.1402 3.1424 0.0408 57.7998 0.0030 'International Tables Vol C 4.2.6.8 and 6.1.1.4'
O 0.0106 0.0060 3.0485 13.2771 2.2868 5.7011 1.5463 0.3239 0.8670 32.9089 0.2508 'International Tables Vol C 4.2.6.8 and 6.1.1.4'
Cu 0.3201 1.2651 13.3380 3.5828 7.1676 0.2470 5.6158 11.3966 1.6735 64.8126 1.1910 'International Tables Vol C 4.2.6.8 and 6.1.1.4'
I -0.4742 1.8119 20.1472 4.3470 18.9949 0.3814 7.5138 27.7660 2.2735 66.8776 4.0712 'International Tables Vol C 4.2.6.8 and 6.1.1.4'
Ba -0.3244 2.2819 20.3361 3.2160 19.2970 0.2756 10.8880 20.2073 2.6959 167.2020 2.7731 'International Tables Vol C 4.2.6.8 and 6.1.1.4'
Ag -0.8971 1.1015 19.2808 0.6446 16.6885 7.4726 4.8045 24.6605 1.0463 99.8156 5.1790 'International Tables Vol C 4.2.6.8 and 6.1.1.4'

loop_
_geom_angle_atom_site_label_1
_geom_angle_atom_site_label_2
_geom_angle_atom_site_label_3
_geom_angle
_geom_angle_publ_flag
C1 O1 C2 111.3(12) yes
C3 O2 C4 111.0(10) yes
C5 O3 C6 112.3(10) yes
C7 O4 C8 112.7(11) yes
C9 O5 C10 110.0(12) yes
C11 O6 C12 109.9(13) yes
C13 O7 C14 116.6(13) yes
C15 O8 C16 111.7(13) yes
C17 O9 C18 113.3(13) yes
C19 O10 C20 112.7(12) yes
C21 O11 C22 106.8(13) yes
C23 O12 C24 119.7(14) yes
C25 O13 C26 111.4(10) yes
C27 O14 C28 111.6(9) yes
C29 O15 C30 109.7(10) yes
C31 O16 C32 112.2(10) yes
C33 O17 C34 111.4(11) yes
C35 O18 C36 109.2(11) yes
C37 O19 C38 112.9(10) yes
C39 O20 C40 110.7(11) yes
O1 C1 H13 108.9 no
O1 C1 H12 109.3 no
H13 C1 H12 109.6 no
O1 C1 H11 109.4 no
H13 C1 H11 109.9 no
H12 C1 H11 109.7 no
O1 C2 C3 114.3(13) yes
O1 C2 H21 108.5 no
C3 C2 H21 108.4 no
O1 C2 H22 108.7 no
C3 C2 H22 107.0 no
H21 C2 H22 109.7 no
C2 C3 O2 107.6(11) yes
C2 C3 H32 108.7 no
O2 C3 H32 109.9 no
C2 C3 H31 110.2 no
O2 C3 H31 111.0 no
H32 C3 H31 109.6 no
O2 C4 C5 111.6(12) yes
O2 C4 H41 109.3 no
C5 C4 H41 108.4 no
O2 C4 H42 109.5 no
C5 C4 H42 108.9 no
H41 C4 H42 109.1 no
C4 C5 O3 109.6(13) yes
C4 C5 H51 108.9 no
O3 C5 H51 109.7 no
C4 C5 H52 109.1 no
O3 C5 H52 110.0 no
H51 C5 H52 109.6 no
O3 C6 C7 111.6(11) yes
O3 C6 H61 109.2 no
C7 C6 H61 109.4 no
O3 C6 H62 108.7 no
C7 C6 H62 108.4 no
H61 C6 H62 109.6 no
C6 C7 O4 108.9(12) yes
C6 C7 H71 109.9 no
O4 C7 H71 109.8 no
C6 C7 H72 109.3 no
O4 C7 H72 109.0 no
H71 C7 H72 109.9 no
O4 C8 C9 110.4(13) yes
O4 C8 H81 109.4 no
C9 C8 H81 109.4 no
O4 C8 H82 108.8 no
C9 C8 H82 109.6 no
H81 C8 H82 109.3 no
C8 C9 O5 110.2(12) yes
C8 C9 H92 108.7 no
O5 C9 H92 109.6 no
C8 C9 H91 109.2 no
O5 C9 H91 109.0 no
H92 C9 H91 110.1 no
O5 C10 H102 109.6 no
O5 C10 H101 108.9 no
H102 C10 H101 109.8 no
O5 C10 H103 109.1 no
H102 C10 H103 109.8 no
H101 C10 H103 109.5 no
O6 C11 H112 109.6 no
O6 C11 H113 108.9 no
H112 C11 H113 109.1 no
O6 C11 H111 110.0 no
H112 C11 H111 109.6 no
H113 C11 H111 109.6 no
O6 C12 C13 108.6(14) yes
O6 C12 H122 109.5 no
C13 C12 H122 109.0 no
O6 C12 H121 109.9 no
C13 C12 H121 110.1 no
H122 C12 H121 109.7 no
C12 C13 O7 111.9(14) yes
C12 C13 H132 108.5 no
O7 C13 H132 108.7 no
C12 C13 H131 108.7 no
O7 C13 H131 109.0 no
H132 C13 H131 110.0 no
O7 C14 C15 109.4(14) yes
O7 C14 H141 109.0 no
C15 C14 H141 109.0 no
O7 C14 H142 109.6 no
C15 C14 H142 109.7 no
H141 C14 H142 110.2 no
C14 C15 O8 108.7(14) yes
C14 C15 H152 109.9 no
O8 C15 H152 110.0 no
C14 C15 H151 109.1 no
O8 C15 H151 109.8 no
H152 C15 H151 109.3 no
O8 C16 C17 112.2(14) yes
O8 C16 H161 108.7 no
C17 C16 H161 108.8 no
O8 C16 H162 108.8 no
C17 C16 H162 108.9 no
H161 C16 H162 109.5 no
C16 C17 O9 110.3(15) yes
C16 C17 H172 109.4 no
O9 C17 H172 109.0 no
C16 C17 H171 108.9 no
O9 C17 H171 109.4 no
H172 C17 H171 109.8 no
O9 C18 C19 108.2(13) yes
O9 C18 H182 110.2 no
C19 C18 H182 110.5 no
O9 C18 H181 108.1 no
C19 C18 H181 109.8 no
H182 C18 H181 110.0 no
C18 C19 O10 109.4(12) yes
C18 C19 H192 109.9 no
O10 C19 H192 108.9 no
C18 C19 H191 109.5 no
O10 C19 H191 109.5 no
H192 C19 H191 109.7 no
O10 C20 H203 109.4 no
O10 C20 H202 109.9 no
H203 C20 H202 109.5 no
O10 C20 H201 109.9 no
H203 C20 H201 109.3 no
H202 C20 H201 108.9 no
O11 C21 H213 109.5 no
O11 C21 H211 109.7 no
H213 C21 H211 109.2 no
O11 C21 H212 110.3 no
H213 C21 H212 109.1 no
H211 C21 H212 109.1 no
O11 C22 C23 111.3(15) yes
O11 C22 H221 109.6 no
C23 C22 H221 109.5 no
O11 C22 H222 108.5 no
C23 C22 H222 107.9 no
H221 C22 H222 109.9 no
C22 C23 O12 108.5(15) yes
C22 C23 H232 106.9 no
O12 C23 H232 109.0 no
C22 C23 H231 110.4 no
O12 C23 H231 111.7 no
H232 C23 H231 110.1 no
O12 C24 C25 107.8(12) yes
O12 C24 H241 109.7 no
C25 C24 H241 110.7 no
O12 C24 H242 109.7 no
C25 C24 H242 109.7 no
H241 C24 H242 109.3 no
C24 C25 O13 106.8(11) yes
C24 C25 H252 111.0 no
O13 C25 H252 110.1 no
C24 C25 H251 109.8 no
O13 C25 H251 110.1 no
H252 C25 H251 109.0 no
O13 C26 C27 108.4(10) yes
O13 C26 H261 109.6 no
C27 C26 H261 109.8 no
O13 C26 H262 110.0 no
C27 C26 H262 109.9 no
H261 C26 H262 109.1 no
C26 C27 O14 108.2(10) yes
C26 C27 H272 109.5 no
O14 C27 H272 109.2 no
C26 C27 H271 110.4 no
O14 C27 H271 109.6 no
H272 C27 H271 109.9 no
O14 C28 C29 107.9(10) yes
O14 C28 H282 109.5 no
C29 C28 H282 109.7 no
O14 C28 H281 109.6 no
C29 C28 H281 110.2 no
H282 C28 H281 109.9 no
C28 C29 O15 108.4(10) yes
C28 C29 H291 109.7 no
O15 C29 H291 110.1 no
C28 C29 H292 109.9 no
O15 C29 H292 109.9 no
H291 C29 H292 108.8 no
O15 C30 H302 109.5 no
O15 C30 H303 109.7 no
H302 C30 H303 109.3 no
O15 C30 H301 109.5 no
H302 C30 H301 109.3 no
H303 C30 H301 109.5 no
O16 C31 H313 109.0 no
O16 C31 H311 110.3 no
H313 C31 H311 108.9 no
O16 C31 H312 110.1 no
H313 C31 H312 109.1 no
H311 C31 H312 109.4 no
O16 C32 C33 108.5(11) yes
O16 C32 H322 109.7 no
C33 C32 H322 109.8 no
O16 C32 H321 109.4 no
C33 C32 H321 109.9 no
H322 C32 H321 109.4 no
O17 C33 C32 113.6(12) yes
O17 C33 H331 108.4 no
C32 C33 H331 108.0 no
O17 C33 H332 108.7 no
C32 C33 H332 108.5 no
H331 C33 H332 109.7 no
O17 C34 C35 107.0(12) yes
O17 C34 H341 110.1 no
C35 C34 H341 110.1 no
O17 C34 H342 109.9 no
C35 C34 H342 110.4 no
H341 C34 H342 109.3 no
C34 C35 O18 108.3(12) yes
C34 C35 H351 109.7 no
O18 C35 H351 109.9 no
C34 C35 H352 109.6 no
O18 C35 H352 109.9 no
H351 C35 H352 109.5 no
O18 C36 C37 106.7(11) yes
O18 C36 H361 110.3 no
C37 C36 H361 109.9 no
O18 C36 H362 110.5 no
C37 C36 H362 110.1 no
H361 C36 H362 109.3 no
C36 C37 O19 107.5(11) yes
C36 C37 H371 110.0 no
O19 C37 H371 109.5 no
C36 C37 H372 110.3 no
O19 C37 H372 110.0 no
H371 C37 H372 109.5 no
O19 C38 C39 105.8(12) yes
O19 C38 H381 110.3 no
C39 C38 H381 110.5 no
O19 C38 H382 110.8 no
C39 C38 H382 110.1 no
H381 C38 H382 109.3 no
C38 C39 O20 109.3(11) yes
C38 C39 H391 109.5 no
O20 C39 H391 109.5 no
C38 C39 H392 109.8 no
O20 C39 H392 109.6 no
H391 C39 H392 109.1 no
O20 C40 H403 109.6 no
O20 C40 H402 109.7 no
H403 C40 H402 109.4 no
O20 C40 H401 109.4 no
H403 C40 H401 109.6 no
H402 C40 H401 109.2 no
Ag1 I2 Ag2 69.20(4) yes
Ag1 I3 Ag2 69.93(4) yes
Ag2 I4 Ag3 83.27(4) yes
Ag2 I5 Ag3 82.61(4) yes
Ag3 I6 Ag4 82.05(4) yes
Ag3 I7 Ag4 80.18(4) yes
I2 Ag1 I3 113.21(5) yes
I2 Ag1 I1 118.65(5) yes
I3 Ag1 I1 128.10(6) yes
I2 Ag2 I3 106.63(5) yes
I2 Ag2 I5 106.76(4) yes
I3 Ag2 I5 112.65(4) yes
I2 Ag2 I4 113.28(5) yes
I3 Ag2 I4 119.39(5) yes
I5 Ag2 I4 97.43(4) yes
I7 Ag3 I5 115.14(5) yes
I7 Ag3 I6 95.90(4) yes
I5 Ag3 I6 115.09(5) yes
I7 Ag3 I4 118.61(5) yes
I5 Ag3 I4 96.57(4) yes
I6 Ag3 I4 116.95(5) yes
I7 Ag4 I6 101.61(5) yes
I7 Ag4 I8 126.57(5) yes
I6 Ag4 I8 131.50(6) yes

loop_
_geom_bond_atom_site_label_1
_geom_bond_atom_site_label_2
_geom_bond_distance
_geom_bond_publ_flag
O1 C1 1.41(2) yes
O1 C2 1.427(18) yes
O2 C3 1.434(17) yes
O2 C4 1.419(18) yes
O3 C5 1.386(17) yes
O3 C6 1.429(17) yes
O4 C7 1.366(17) yes
O4 C8 1.446(17) yes
O5 C9 1.454(19) yes
O5 C10 1.354(19) yes
O6 C11 1.401(19) yes
O6 C12 1.44(2) yes
O7 C13 1.415(19) yes
O7 C14 1.404(19) yes
O8 C15 1.45(2) yes
O8 C16 1.43(2) yes
O9 C17 1.373(19) yes
O9 C18 1.464(19) yes
O10 C19 1.424(16) yes
O10 C20 1.415(19) yes
O11 C21 1.42(2) yes
O11 C22 1.46(2) yes
O12 C23 1.38(2) yes
O12 C24 1.454(19) yes
O13 C25 1.422(15) yes
O13 C26 1.440(16) yes
O14 C27 1.422(15) yes
O14 C28 1.439(15) yes
O15 C29 1.429(15) yes
O15 C30 1.422(16) yes
O16 C31 1.415(17) yes
O16 C32 1.439(15) yes
O17 C33 1.461(17) yes
O17 C34 1.424(18) yes
O18 C35 1.422(19) yes
O18 C36 1.442(16) yes
O19 C37 1.423(16) yes
O19 C38 1.446(17) yes
O20 C39 1.423(16) yes
O20 C40 1.431(17) yes
C1 H13 0.963 no
C1 H12 0.964 no
C1 H11 0.966 no
C2 C3 1.484(9) yes
C2 H21 0.971 no
C2 H22 0.970 no
C3 H32 0.970 no
C3 H31 0.970 no
C4 C5 1.486(9) yes
C4 H41 0.966 no
C4 H42 0.968 no
C5 H51 0.970 no
C5 H52 0.972 no
C6 C7 1.52(2) yes
C6 H61 0.969 no
C6 H62 0.971 no
C7 H71 0.976 no
C7 H72 0.974 no
C8 C9 1.51(2) yes
C8 H81 0.975 no
C8 H82 0.973 no
C9 H92 0.970 no
C9 H91 0.972 no
C10 H102 0.960 no
C10 H101 0.962 no
C10 H103 0.959 no
C11 H112 0.964 no
C11 H113 0.964 no
C11 H111 0.960 no
C12 C13 1.49(2) yes
C12 H122 0.966 no
C12 H121 0.972 no
C13 H132 0.973 no
C13 H131 0.970 no
C14 C15 1.49(2) yes
C14 H141 0.968 no
C14 H142 0.972 no
C15 H152 0.971 no
C15 H151 0.974 no
C16 C17 1.49(2) yes
C16 H161 0.950 no
C16 H162 0.950 no
C17 H172 0.971 no
C17 H171 0.973 no
C18 C19 1.489(19) yes
C18 H182 0.970 no
C18 H181 0.972 no
C19 H192 0.970 no
C19 H191 0.967 no
C20 H203 0.957 no
C20 H202 0.961 no
C20 H201 0.961 no
C21 H213 0.958 no
C21 H211 0.958 no
C21 H212 0.960 no
C22 C23 1.484(9) yes
C22 H221 0.973 no
C22 H222 0.978 no
C23 H232 0.973 no
C23 H231 0.975 no
C24 C25 1.49(2) yes
C24 H241 0.969 no
C24 H242 0.966 no
C25 H252 0.970 no
C25 H251 0.965 no
C26 C27 1.490(18) yes
C26 H261 0.970 no
C26 H262 0.971 no
C27 H272 0.969 no
C27 H271 0.969 no
C28 C29 1.513(18) yes
C28 H282 0.976 no
C28 H281 0.969 no
C29 H291 0.969 no
C29 H292 0.970 no
C30 H302 0.961 no
C30 H303 0.961 no
C30 H301 0.961 no
C31 H313 0.957 no
C31 H311 0.959 no
C31 H312 0.959 no
C32 C33 1.46(2) yes
C32 H322 0.972 no
C32 H321 0.970 no
C33 H331 0.973 no
C33 H332 0.969 no
C34 C35 1.53(2) yes
C34 H341 0.975 no
C34 H342 0.972 no
C35 H351 0.972 no
C35 H352 0.972 no
C36 C37 1.51(2) yes
C36 H361 0.969 no
C36 H362 0.970 no
C37 H371 0.971 no
C37 H372 0.970 no
C38 C39 1.48(2) yes
C38 H381 0.967 no
C38 H382 0.972 no
C39 H391 0.967 no
C39 H392 0.967 no
C40 H403 0.961 no
C40 H402 0.963 no
C40 H401 0.960 no
I1 Ag1 2.7105(17) yes
I2 Ag1 2.7945(16) yes
I2 Ag2 2.8942(14) yes
I3 Ag1 2.7538(16) yes
I3 Ag2 2.8822(15) yes
I4 Ag2 2.8523(14) yes
I4 Ag3 2.8643(15) yes
I5 Ag2 2.8638(14) yes
I5 Ag3 2.8896(14) yes
I6 Ag3 2.8857(15) yes
I6 Ag4 2.7484(16) yes
I7 Ag3 2.9248(15) yes
I7 Ag4 2.8187(15) yes
I8 Ag4 2.6838(16) yes

loop_
_geom_hbond_atom_site_label_D
_geom_hbond_atom_site_label_H
_geom_hbond_atom_site_label_A
_geom_hbond_angle_DHA
_geom_hbond_distance_DH
_geom_hbond_distance_HA
_geom_hbond_distance_DA
_geom_hbond_publ_flag
C31 H313 O14 143.00 0.957 2.499 3.32(2) yes
C30 H302 O18 139.00 0.961 2.559 3.34(2) yes
C21 H213 O19 135.00 0.958 2.592 3.34(2) yes
C1 H13 O9 127.00 0.963 2.591 3.26(2) yes
C40 H403 O13 140.00 0.961 2.580 3.37(2) yes
